data_7051544
loop_
_publ_author_name
'Teuma, Emmanuelle'
'Etienne, Michel'
'Donnadieu, Bruno'
'McGrady, G. Sean'

_publ_section_title
;
 Synthesis and structural characterisation of
 [TpMe2Nb(CH3)2(CH3C&#xE002;CCH3)] and
 [TpMe2NbCl(CH3)(CH3C&#xE002;CCH3)]: is there an intrinsic \a-agostic
 interaction in alkyl complexes of the [TpMe2Nb(alkyne)] moiety?
;
_journal_issue 3
_journal_name_full 'New Journal of Chemistry'
_journal_page_first 409
_journal_paper_doi 10.1039/b514820k
_journal_volume 30
_journal_year 2006
_chemical_formula_sum 'C20 H31 B Cl N6 Nb'
_chemical_formula_weight 494.68
_chemical_name_systematic
;
?
;
_space_group_IT_number 29
_symmetry_cell_setting orthorhombic
_symmetry_space_group_name_Hall 'P 2c -2ac'
_symmetry_space_group_name_H-M 'P c a 21'
_atom_sites_solution_hydrogens geom
_atom_sites_solution_primary direct
_atom_sites_solution_secondary difmap
_audit_creation_method SHELXL-97
_cell_angle_alpha 90.00
_cell_angle_beta 90.00
_cell_angle_gamma 90.00
_cell_formula_units_Z 4
_cell_length_a 10.0681(14)
_cell_length_b 13.6445(12)
_cell_length_c 16.4959(13)
_cell_measurement_reflns_used 5000
_cell_measurement_temperature 160(2)
_cell_measurement_theta_max 24.40
_cell_measurement_theta_min 2.5
_cell_volume 2266.1(4)
_computing_cell_refinement 'Stoe IPDS software (Stoe, 1996)'
_computing_data_collection 'Stoe IPDS software (Stoe, 1996)'
_computing_data_reduction 'XRED (Stoe, 1.08, 1996)'
_computing_molecular_graphics 'ORTEP3 for Windows (Farrugia, 1997)'
_computing_publication_material 'SHELXL-97 (Sheldrick, 1997)'
_computing_structure_refinement 'SHELXL-97 (Sheldrick, 1997)'
_computing_structure_solution 'SIR92 (Giacovazzo et al, 1992)'
_diffrn_ambient_temperature 160(2)
_diffrn_measured_fraction_theta_full 0.987
_diffrn_measured_fraction_theta_max 0.987
_diffrn_measurement_device 'Stoe IPDS'
_diffrn_measurement_method \f
_diffrn_radiation_monochromator graphite
_diffrn_radiation_source 'fine-focus sealed tube'
_diffrn_radiation_type MoK\a
_diffrn_radiation_wavelength 0.71073
_diffrn_reflns_av_R_equivalents 0.1253
_diffrn_reflns_av_sigmaI/netI 0.0977
_diffrn_reflns_limit_h_max 11
_diffrn_reflns_limit_h_min -11
_diffrn_reflns_limit_k_max 15
_diffrn_reflns_limit_k_min -15
_diffrn_reflns_limit_l_max 17
_diffrn_reflns_limit_l_min -18
_diffrn_reflns_number 14461
_diffrn_reflns_theta_full 24.40
_diffrn_reflns_theta_max 24.40
_diffrn_reflns_theta_min 2.51
_diffrn_standards_decay_% 0.1
_diffrn_standards_number 200
_exptl_absorpt_coefficient_mu 0.667
_exptl_absorpt_correction_T_max 0.9674
_exptl_absorpt_correction_T_min 0.7761
_exptl_absorpt_correction_type refdelf
_exptl_crystal_colour orange
_exptl_crystal_density_diffrn 1.450
_exptl_crystal_density_method 'not measured'
_exptl_crystal_description 'prism frag'
_exptl_crystal_F_000 1024
_exptl_crystal_size_max 0.40
_exptl_crystal_size_mid 0.20
_exptl_crystal_size_min 0.05
_refine_diff_density_max 0.683
_refine_diff_density_min -0.482
_refine_diff_density_rms 0.079
_refine_ls_abs_structure_details 'Flack H D (1983), Acta Cryst. A39, 876-881'
_refine_ls_abs_structure_Flack 0.02(8)
_refine_ls_extinction_method none
_refine_ls_goodness_of_fit_ref 0.942
_refine_ls_hydrogen_treatment mixed
_refine_ls_matrix_type full
_refine_ls_number_parameters 277
_refine_ls_number_reflns 3579
_refine_ls_number_restraints 1
_refine_ls_restrained_S_all 0.942
_refine_ls_R_factor_all 0.0863
_refine_ls_R_factor_gt 0.0473
_refine_ls_shift/su_max 0.001
_refine_ls_shift/su_mean 0.000
_refine_ls_structure_factor_coef Fsqd
_refine_ls_weighting_details 'calc w=1/[\s^2^(Fo^2^)+(0.0384P)^2^+0.0000P] where P=(Fo^2^+2Fc^2^)/3'
_refine_ls_weighting_scheme calc
_refine_ls_wR_factor_gt 0.0892
_refine_ls_wR_factor_ref 0.1005
_reflns_number_gt 2337
_reflns_number_total 3579
_reflns_threshold_expression >2sigma(I)
_cod_data_source_file b514820k.txt
_cod_data_source_block 3
_cod_original_sg_symbol_H-M 'P c a 2(1)'
_cod_database_code 7051544

loop_
_symmetry_equiv_pos_as_xyz
'x, y, z'
'-x+1/2, y, z+1/2'
'x+1/2, -y, z'
'-x, -y, z+1/2'

loop_
_atom_site_label
_atom_site_type_symbol
_atom_site_fract_x
_atom_site_fract_y
_atom_site_fract_z
_atom_site_U_iso_or_equiv
_atom_site_adp_type
_atom_site_occupancy
_atom_site_symmetry_multiplicity
_atom_site_calc_flag
_atom_site_refinement_flags
_atom_site_disorder_assembly
_atom_site_disorder_group
Nb1 Nb 0.37614(5) 0.24510(5) 0.27895(5) 0.02983(16) Uani 1 1 d . . .
Cl1 Cl 0.3622(5) 0.3958(4) 0.3499(3) 0.0650(18) Uani 0.398(9) 1 d P A 1
C20 C 0.1483(3) 0.19709(19) 0.25857(19) 0.0436(13) Uani 0.398(9) 1 d P A 1
H20A H 0.1207 0.1531 0.3024 0.065 Uiso 0.398(9) 1 calc PR A 1
H20B H 0.1398 0.1632 0.2065 0.065 Uiso 0.398(9) 1 calc PR A 1
H20C H 0.0916 0.2555 0.2586 0.065 Uiso 0.398(9) 1 calc PR A 1
Cl2 Cl 0.1483(3) 0.19709(19) 0.25857(19) 0.0436(13) Uani 0.602(9) 1 d P A 2
C10 C 0.3622(5) 0.3958(4) 0.3499(3) 0.0650(18) Uani 0.602(9) 1 d P A 2
H10A H 0.2921 0.3917 0.3910 0.098 Uiso 0.602(9) 1 calc PR A 2
H10B H 0.3415 0.4487 0.3117 0.098 Uiso 0.602(9) 1 calc PR A 2
H10C H 0.4474 0.4094 0.3764 0.098 Uiso 0.602(9) 1 calc PR A 2
N11 N 0.5920(6) 0.2893(4) 0.2572(3) 0.0262(17) Uani 1 1 d . A .
N12 N 0.6459(6) 0.2878(4) 0.1792(4) 0.0236(14) Uani 1 1 d . . .
N21 N 0.3523(7) 0.3457(4) 0.1668(4) 0.0274(15) Uani 1 1 d . A .
N22 N 0.4406(6) 0.3371(4) 0.1030(4) 0.0251(14) Uani 1 1 d . . .
N31 N 0.4322(7) 0.1336(4) 0.1771(4) 0.0271(16) Uani 1 1 d . A .
N32 N 0.5077(6) 0.1605(4) 0.1136(4) 0.0233(14) Uani 1 1 d . . .
B1 B 0.5561(8) 0.2664(6) 0.1056(5) 0.0241(18) Uani 1 1 d . A .
C1 C 0.4611(10) 0.1438(7) 0.3581(6) 0.038(2) Uani 1 1 d . A .
C2 C 0.3574(9) 0.1859(6) 0.3927(6) 0.039(2) Uani 1 1 d . A .
C3 C 0.5692(8) 0.0784(6) 0.3690(5) 0.0381(19) Uani 1 1 d . . .
H3A H 0.6502 0.1080 0.3470 0.057 Uiso 1 1 calc R A .
H3B H 0.5508 0.0169 0.3404 0.057 Uiso 1 1 calc R . .
H3C H 0.5811 0.0651 0.4269 0.057 Uiso 1 1 calc R . .
C4 C 0.2806(11) 0.1879(7) 0.4708(6) 0.066(3) Uani 1 1 d . . .
H4A H 0.1863 0.1763 0.4596 0.099 Uiso 1 1 calc R A .
H4B H 0.2912 0.2521 0.4967 0.099 Uiso 1 1 calc R . .
H4C H 0.3141 0.1368 0.5072 0.099 Uiso 1 1 calc R . .
C11 C 0.6911(8) 0.3068(5) 0.3083(4) 0.0311(19) Uani 1 1 d . . .
C12 C 0.8079(6) 0.3128(5) 0.2643(5) 0.030(2) Uani 1 1 d . A .
H12 H 0.8942 0.3236 0.2858 0.035 Uiso 1 1 calc R . .
C13 C 0.7767(7) 0.3004(5) 0.1840(4) 0.0238(15) Uani 1 1 d . A .
C14 C 0.6758(9) 0.3191(6) 0.3973(5) 0.039(2) Uani 1 1 d . A .
H14A H 0.5830 0.3075 0.4125 0.058 Uiso 1 1 calc R . .
H14B H 0.7012 0.3859 0.4127 0.058 Uiso 1 1 calc R . .
H14C H 0.7330 0.2720 0.4255 0.058 Uiso 1 1 calc R . .
C15 C 0.8679(8) 0.2959(5) 0.1118(4) 0.0317(16) Uani 1 1 d . . .
H15A H 0.8315 0.2503 0.0716 0.047 Uiso 1 1 calc R A .
H15B H 0.9558 0.2731 0.1291 0.047 Uiso 1 1 calc R . .
H15C H 0.8758 0.3613 0.0877 0.047 Uiso 1 1 calc R . .
C21 C 0.2594(7) 0.4132(5) 0.1427(5) 0.0332(19) Uani 1 1 d . . .
C22 C 0.2883(8) 0.4444(5) 0.0656(5) 0.0344(19) Uani 1 1 d . A .
H22 H 0.2386 0.4901 0.0345 0.041 Uiso 1 1 calc R . .
C23 C 0.4031(6) 0.3969(4) 0.0417(5) 0.0246(17) Uani 1 1 d . A .
C24 C 0.1479(8) 0.4469(5) 0.1968(5) 0.041(2) Uani 1 1 d . A .
H24A H 0.1179 0.3921 0.2306 0.061 Uiso 1 1 calc R . .
H24B H 0.0738 0.4703 0.1634 0.061 Uiso 1 1 calc R . .
H24C H 0.1793 0.5003 0.2316 0.061 Uiso 1 1 calc R . .
C25 C 0.4724(8) 0.4006(6) -0.0385(5) 0.036(2) Uani 1 1 d . . .
H25A H 0.4826 0.3340 -0.0598 0.054 Uiso 1 1 calc R A .
H25B H 0.5602 0.4305 -0.0317 0.054 Uiso 1 1 calc R . .
H25C H 0.4199 0.4398 -0.0766 0.054 Uiso 1 1 calc R . .
C31 C 0.4089(7) 0.0362(5) 0.1717(5) 0.0300(18) Uani 1 1 d . . .
C32 C 0.4695(8) 0.0030(5) 0.1013(5) 0.034(2) Uani 1 1 d . A .
H32 H 0.4678 -0.0621 0.0810 0.040 Uiso 1 1 calc R . .
C33 C 0.5316(8) 0.0807(6) 0.0671(5) 0.036(2) Uani 1 1 d . A .
C34 C 0.3251(9) -0.0216(5) 0.2283(6) 0.044(2) Uani 1 1 d . A .
H34A H 0.3358 0.0039 0.2834 0.066 Uiso 1 1 calc R . .
H34B H 0.3524 -0.0905 0.2267 0.066 Uiso 1 1 calc R . .
H34C H 0.2318 -0.0162 0.2120 0.066 Uiso 1 1 calc R . .
C35 C 0.6157(10) 0.0884(5) -0.0072(5) 0.043(2) Uani 1 1 d . . .
H35A H 0.7016 0.1174 0.0069 0.065 Uiso 1 1 calc R A .
H35B H 0.5709 0.1299 -0.0473 0.065 Uiso 1 1 calc R . .
H35C H 0.6296 0.0229 -0.0301 0.065 Uiso 1 1 calc R . .
H1 H 0.633(7) 0.276(4) 0.048(4) 0.032(19) Uiso 1 1 d . . .

loop_
_atom_site_aniso_label
_atom_site_aniso_U_11
_atom_site_aniso_U_22
_atom_site_aniso_U_33
_atom_site_aniso_U_23
_atom_site_aniso_U_13
_atom_site_aniso_U_12
Nb1 0.0302(2) 0.0318(3) 0.0275(3) -0.0013(4) 0.0059(5) -0.0018(4)
Cl1 0.069(4) 0.073(3) 0.054(3) -0.012(2) 0.013(3) -0.016(3)
C20 0.0289(18) 0.0395(15) 0.062(3) 0.0056(12) -0.0057(14) -0.0003(11)
Cl2 0.0289(18) 0.0395(15) 0.062(3) 0.0056(12) -0.0057(14) -0.0003(11)
C10 0.069(4) 0.073(3) 0.054(3) -0.012(2) 0.013(3) -0.016(3)
N11 0.023(3) 0.034(3) 0.022(5) 0.004(2) 0.000(2) 0.002(2)
N12 0.023(4) 0.022(3) 0.026(4) 0.003(2) -0.006(3) 0.006(2)
N21 0.028(4) 0.025(3) 0.029(4) -0.011(3) -0.006(3) -0.001(3)
N22 0.020(3) 0.027(3) 0.028(4) -0.005(3) -0.006(3) -0.002(3)
N31 0.027(4) 0.025(3) 0.029(4) 0.002(3) 0.008(3) 0.002(3)
N32 0.031(4) 0.019(3) 0.020(4) 0.002(3) 0.000(3) -0.008(3)
B1 0.028(4) 0.021(4) 0.023(4) 0.004(3) 0.001(3) -0.008(3)
C1 0.044(6) 0.043(5) 0.028(6) -0.005(4) 0.013(4) -0.010(4)
C2 0.029(5) 0.034(4) 0.054(6) 0.001(4) -0.006(4) -0.001(4)
C3 0.038(5) 0.048(5) 0.028(5) 0.007(4) 0.000(3) 0.002(4)
C4 0.084(8) 0.057(6) 0.058(7) 0.020(5) 0.052(6) 0.034(5)
C11 0.049(5) 0.016(3) 0.028(5) -0.001(3) -0.007(4) 0.005(3)
C12 0.015(3) 0.043(4) 0.031(6) 0.003(3) -0.017(3) 0.011(3)
C13 0.017(4) 0.024(3) 0.031(4) -0.002(3) 0.003(3) 0.006(3)
C14 0.038(6) 0.049(5) 0.030(5) 0.001(4) -0.005(4) 0.004(4)
C15 0.020(4) 0.043(4) 0.032(4) -0.009(3) -0.003(4) -0.001(4)
C21 0.017(4) 0.024(4) 0.059(6) -0.010(4) -0.012(3) 0.005(3)
C22 0.034(5) 0.026(4) 0.043(6) 0.006(3) -0.014(4) 0.003(3)
C23 0.019(4) 0.019(3) 0.036(5) 0.002(3) -0.011(3) -0.003(3)
C24 0.032(5) 0.026(4) 0.063(6) -0.008(4) -0.001(4) 0.014(3)
C25 0.028(5) 0.037(4) 0.044(6) 0.013(4) -0.010(4) -0.009(3)
C31 0.023(4) 0.023(4) 0.044(5) 0.000(3) -0.002(3) -0.003(3)
C32 0.048(6) 0.024(4) 0.029(5) 0.001(3) 0.001(4) -0.011(3)
C33 0.048(5) 0.029(4) 0.032(5) -0.010(3) -0.006(4) -0.002(4)
C34 0.052(6) 0.023(4) 0.056(6) 0.007(4) 0.012(4) -0.006(3)
C35 0.052(5) 0.033(4) 0.045(6) -0.014(3) 0.009(5) -0.008(4)

loop_
_atom_type_symbol
_atom_type_description
_atom_type_scat_dispersion_real
_atom_type_scat_dispersion_imag
_atom_type_scat_source
C C 0.0033 0.0016 'International Tables Vol C Tables 4.2.6.8 and 6.1.1.4'
H H 0.0000 0.0000 'International Tables Vol C Tables 4.2.6.8 and 6.1.1.4'
N N 0.0061 0.0033 'International Tables Vol C Tables 4.2.6.8 and 6.1.1.4'
B B 0.0013 0.0007 'International Tables Vol C Tables 4.2.6.8 and 6.1.1.4'
Cl Cl 0.1484 0.1585 'International Tables Vol C Tables 4.2.6.8 and 6.1.1.4'
Nb Nb -2.0727 0.6215 'International Tables Vol C Tables 4.2.6.8 and 6.1.1.4'

loop_
_geom_angle_atom_site_label_1
_geom_angle_atom_site_label_2
_geom_angle_atom_site_label_3
_geom_angle
_geom_angle_site_symmetry_1
_geom_angle_site_symmetry_3
_geom_angle_publ_flag
C2 Nb1 C1 37.2(3) . . ?
C2 Nb1 N11 109.6(3) . . ?
C1 Nb1 N11 83.3(3) . . ?
C2 Nb1 N21 162.6(3) . . ?
C1 Nb1 N21 159.3(3) . . ?
N11 Nb1 N21 79.4(2) . . ?
C2 Nb1 N31 115.1(3) . . ?
C1 Nb1 N31 85.4(3) . . ?
N11 Nb1 N31 80.1(2) . . ?
N21 Nb1 N31 80.6(2) . . ?
C2 Nb1 Cl1 83.4(3) . . ?
C1 Nb1 Cl1 106.9(3) . . ?
N11 Nb1 Cl1 84.5(2) . . ?
N21 Nb1 Cl1 82.8(2) . . ?
N31 Nb1 Cl1 159.14(19) . . ?
C2 Nb1 C20 86.1(3) . . ?
C1 Nb1 C20 107.3(3) . . ?
N11 Nb1 C20 162.92(15) . . ?
N21 Nb1 C20 87.20(18) . . ?
N31 Nb1 C20 87.29(19) . . ?
Cl1 Nb1 C20 104.39(15) . . ?
C11 N11 N12 107.2(6) . . ?
C11 N11 Nb1 131.5(5) . . ?
N12 N11 Nb1 120.7(4) . . ?
C13 N12 N11 109.2(6) . . ?
C13 N12 B1 130.7(6) . . ?
N11 N12 B1 120.0(6) . . ?
C21 N21 N22 105.9(7) . . ?
C21 N21 Nb1 134.5(6) . . ?
N22 N21 Nb1 119.4(5) . . ?
C23 N22 N21 109.8(6) . . ?
C23 N22 B1 128.4(6) . . ?
N21 N22 B1 121.8(6) . . ?
N32 N31 C31 108.4(6) . . ?
N32 N31 Nb1 121.3(4) . . ?
C31 N31 Nb1 130.2(6) . . ?
N31 N32 C33 108.8(6) . . ?
N31 N32 B1 120.3(5) . . ?
C33 N32 B1 130.9(6) . . ?
N22 B1 N32 111.1(6) . . ?
N22 B1 N12 110.7(6) . . ?
N32 B1 N12 107.3(5) . . ?
C2 C1 C3 145.7(10) . . ?
C3 C1 Nb1 144.1(7) . . ?
C1 C2 C4 141.7(9) . . ?
C1 C2 Nb1 72.8(6) . . ?
C4 C2 Nb1 145.5(7) . . ?
N11 C11 C12 108.4(6) . . ?
N11 C11 C14 124.7(7) . . ?
C12 C11 C14 126.9(7) . . ?
C13 C12 C11 107.7(6) . . ?
N12 C13 C12 107.5(6) . . ?
N12 C13 C15 123.5(7) . . ?
C12 C13 C15 129.0(6) . . ?
N21 C21 C22 109.5(7) . . ?
N21 C21 C24 122.8(8) . . ?
C22 C21 C24 127.7(7) . . ?
C21 C22 C23 107.2(6) . . ?
N22 C23 C22 107.6(7) . . ?
N22 C23 C25 123.4(6) . . ?
C22 C23 C25 128.8(6) . . ?
N31 C31 C32 107.4(6) . . ?
N31 C31 C34 125.4(7) . . ?
C32 C31 C34 127.1(6) . . ?
C33 C32 C31 107.3(7) . . ?
N32 C33 C32 108.1(7) . . ?
N32 C33 C35 120.7(7) . . ?
C32 C33 C35 131.2(7) . . ?

loop_
_geom_bond_atom_site_label_1
_geom_bond_atom_site_label_2
_geom_bond_distance
_geom_bond_site_symmetry_2
_geom_bond_publ_flag
Nb1 C2 2.051(10) . ?
Nb1 C1 2.086(10) . ?
Nb1 N11 2.284(6) . ?
Nb1 N21 2.316(7) . ?
Nb1 N31 2.336(7) . ?
Nb1 Cl1 2.371(5) . ?
Nb1 C20 2.410(3) . ?
N11 C11 1.329(9) . ?
N11 N12 1.395(8) . ?
N12 C13 1.330(9) . ?
N12 B1 1.542(10) . ?
N21 C21 1.371(9) . ?
N21 N22 1.383(9) . ?
N22 C23 1.354(9) . ?
N22 B1 1.511(10) . ?
N31 N32 1.345(9) . ?
N31 C31 1.353(8) . ?
N32 C33 1.353(9) . ?
N32 B1 1.531(9) . ?
C1 C2 1.321(12) . ?
C1 C3 1.418(12) . ?
C2 C4 1.504(12) . ?
C11 C12 1.385(10) . ?
C11 C14 1.486(11) . ?
C12 C13 1.372(11) . ?
C13 C15 1.505(10) . ?
C21 C22 1.372(11) . ?
C21 C24 1.507(11) . ?
C22 C23 1.383(10) . ?
C23 C25 1.496(11) . ?
C31 C32 1.387(11) . ?
C31 C34 1.485(10) . ?
C32 C33 1.354(11) . ?
C33 C35 1.493(11) . ?
